data_4516960
loop_
_publ_author_name
'Kundu, Arunangshu'
'Saikia, Swagata'
'Majumder, Manoj'
'Sengupta, Oindrila'
'Bhattacharya, Biswajit'
'De, Gobinda Chandra'
'Ghosh, Sushobhan'

_publ_section_title
;
 New Set of Multicomponent Crystals as Efficient Heterogeneous Catalysts
 for the Synthesis of Cyclic Carbonates.
;
_journal_issue 3
_journal_name_full 'ACS omega'
_journal_page_first 5221
_journal_page_last 5232
_journal_paper_doi 10.1021/acsomega.9b00101
_journal_volume 4
_journal_year 2019
_chemical_formula_sum 'C42 H38 Co2 N2 O12'
_chemical_formula_weight 880.60
_space_group_crystal_system monoclinic
_space_group_IT_number 15
_space_group_name_Hall '-C 2yc'
_space_group_name_H-M_alt 'C 1 2/c 1'
_atom_sites_solution_hydrogens mixed
_audit_creation_method SHELXL-2018/3
_cell_angle_alpha 90
_cell_angle_beta 116.538(9)
_cell_angle_gamma 90
_cell_formula_units_Z 4
_cell_length_a 21.550(2)
_cell_length_b 10.5223(8)
_cell_length_c 19.2508(16)
_cell_measurement_reflns_used 150
_cell_measurement_temperature 296(2)
_cell_measurement_theta_max 29.4
_cell_measurement_theta_min 2.2
_cell_volume 3905.3(6)
_computing_structure_refinement 'SHELXL-2018/3 (Sheldrick, 2018)'
_computing_structure_solution 'SHELXT 2014/4 (Sheldrick, 2014)'
_diffrn_ambient_temperature 296(2)
_diffrn_measured_fraction_theta_full 0.999
_diffrn_measured_fraction_theta_max 0.993
_diffrn_measurement_device_type 'Bruker APEX-II CCD'
_diffrn_measurement_method '\f and \w scans'
_diffrn_radiation_type MoK\a
_diffrn_radiation_wavelength 0.71073
_diffrn_reflns_av_R_equivalents 0.0835
_diffrn_reflns_av_unetI/netI 0.0607
_diffrn_reflns_Laue_measured_fraction_full 0.999
_diffrn_reflns_Laue_measured_fraction_max 0.993
_diffrn_reflns_limit_h_max 29
_diffrn_reflns_limit_h_min -29
_diffrn_reflns_limit_k_max 14
_diffrn_reflns_limit_k_min -14
_diffrn_reflns_limit_l_max 26
_diffrn_reflns_limit_l_min -26
_diffrn_reflns_number 31907
_diffrn_reflns_point_group_measured_fraction_full 0.999
_diffrn_reflns_point_group_measured_fraction_max 0.993
_diffrn_reflns_theta_full 25.242
_diffrn_reflns_theta_max 29.375
_diffrn_reflns_theta_min 2.205
_diffrn_source 'fine-focus sealed tube'
_exptl_absorpt_coefficient_mu 0.917
_exptl_absorpt_correction_T_max 0.894
_exptl_absorpt_correction_T_min 0.767
_exptl_absorpt_correction_type multi-scan
_exptl_absorpt_process_details 'Bruker AXS SADABS program'
_exptl_crystal_colour red
_exptl_crystal_density_diffrn 1.498
_exptl_crystal_description block
_exptl_crystal_F_000 1816
_exptl_crystal_size_max 0.23
_exptl_crystal_size_mid 0.18
_exptl_crystal_size_min 0.12
_refine_diff_density_max 1.472
_refine_diff_density_min -0.649
_refine_diff_density_rms 0.151
_refine_ls_extinction_method none
_refine_ls_goodness_of_fit_ref 1.081
_refine_ls_hydrogen_treatment mixed
_refine_ls_matrix_type full
_refine_ls_number_parameters 269
_refine_ls_number_reflns 5344
_refine_ls_number_restraints 6
_refine_ls_restrained_S_all 1.081
_refine_ls_R_factor_all 0.1624
_refine_ls_R_factor_gt 0.1031
_refine_ls_shift/su_max 0.000
_refine_ls_shift/su_mean 0.000
_refine_ls_structure_factor_coef Fsqd
_refine_ls_weighting_details 'w=1/[\s^2^(Fo^2^)+(0.1180P)^2^+27.9819P] where P=(Fo^2^+2Fc^2^)/3'
_refine_ls_weighting_scheme calc
_refine_ls_wR_factor_gt 0.2480
_refine_ls_wR_factor_ref 0.2843
_reflns_Friedel_coverage 0.000
_reflns_number_gt 3043
_reflns_number_total 5344
_reflns_threshold_expression 'I > 2\s(I)'
_cod_data_source_file ao9b00101_si_003.cif
_cod_data_source_block SG2
_cod_original_sg_symbol_H-M 'C 2/c'
_cod_database_code 4516960
_shelx_shelxl_version_number 2018/3
_shelx_space_group_comment
;
The symmetry employed for this shelxl refinement is uniquely defined
by the following loop, which should always be used as a source of
symmetry information in preference to the above space-group names.
They are only intended as comments.
;

loop_
_space_group_symop_operation_xyz
'x, y, z'
'-x, y, -z+1/2'
'x+1/2, y+1/2, z'
'-x+1/2, y+1/2, -z+1/2'
'-x, -y, -z'
'x, -y, z-1/2'
'-x+1/2, -y+1/2, -z'
'x+1/2, -y+1/2, z-1/2'

loop_
_atom_site_label
_atom_site_type_symbol
_atom_site_fract_x
_atom_site_fract_y
_atom_site_fract_z
_atom_site_U_iso_or_equiv
_atom_site_adp_type
_atom_site_occupancy
_atom_site_site_symmetry_order
_atom_site_calc_flag
_atom_site_refinement_flags_posn
_atom_site_refinement_flags_adp
_atom_site_refinement_flags_occupancy
Co1 Co 0.500000 0.75382(10) 0.250000 0.0315(3) Uani 1 2 d DS T P
Co2 Co 0.500000 0.25483(10) 0.250000 0.0372(3) Uani 1 2 d S T P
N1 N 0.4981(3) 0.7540(4) 0.1437(3) 0.0380(10) Uani 1 1 d . . .
O3 O 0.5566(3) 0.4050(5) 0.3280(2) 0.0620(13) Uani 1 1 d . . .
O2 O 0.5754(2) 0.6112(5) 0.2621(3) 0.0530(12) Uani 1 1 d D . .
O1 O 0.4247(2) 0.8943(5) 0.1893(3) 0.0550(12) Uani 1 1 d D . .
O6 O 0.4435(2) 0.1043(6) 0.2713(3) 0.0662(15) Uani 1 1 d . . .
O4 O 0.5872(4) 0.2237(5) 0.3859(4) 0.0859(19) Uani 1 1 d . . .
C6 C 0.3533(3) 0.1008(6) 0.3100(3) 0.0379(12) Uani 1 1 d . . .
C20 C 0.4566(3) 0.8366(6) 0.0891(3) 0.0428(13) Uani 1 1 d . . .
C9 C 0.6454(3) 0.4058(6) 0.4582(3) 0.0368(12) Uani 1 1 d . . .
O5 O 0.4077(4) 0.2843(6) 0.2921(4) 0.092(2) Uani 1 1 d . . .
C16 C 0.5383(3) 0.6726(6) 0.1288(4) 0.0425(13) Uani 1 1 d . . .
C14 C 0.6472(4) 0.5346(8) 0.4646(4) 0.0591(18) Uani 1 1 d . . .
H14 H 0.616020 0.582939 0.423320 0.071 Uiso 1 1 calc R U .
C8 C 0.5938(3) 0.3415(7) 0.3865(3) 0.0456(14) Uani 1 1 d . . .
C5 C 0.3541(4) -0.0290(7) 0.3193(4) 0.0545(17) Uani 1 1 d . . .
H5 H 0.386600 -0.077554 0.311745 0.065 Uiso 1 1 calc R U .
C21 C 0.4136(4) 0.9208(7) 0.1127(4) 0.0543(17) Uani 1 1 d D . .
H21A H 0.425195 1.008906 0.109229 0.065 Uiso 1 1 calc R U .
H21B H 0.364948 0.908633 0.077359 0.065 Uiso 1 1 calc R U .
C7 C 0.4041(3) 0.1663(7) 0.2899(3) 0.0506(16) Uani 1 1 d . . .
C15 C 0.5824(4) 0.5851(7) 0.1933(4) 0.0525(16) Uani 1 1 d D . .
H15A H 0.568871 0.497847 0.177467 0.063 Uiso 1 1 calc R U .
H15B H 0.630539 0.594897 0.203834 0.063 Uiso 1 1 calc R U .
C1 C 0.3041(4) 0.1703(8) 0.3215(4) 0.0609(19) Uani 1 1 d . . .
H1 H 0.302851 0.258192 0.315754 0.073 Uiso 1 1 calc R U .
C19 C 0.4550(4) 0.8403(9) 0.0170(4) 0.071(2) Uani 1 1 d . . .
H19 H 0.427003 0.898496 -0.020132 0.085 Uiso 1 1 calc R U .
C10 C 0.6915(4) 0.3349(8) 0.5197(4) 0.0631(19) Uani 1 1 d . . .
H10 H 0.690767 0.246714 0.516315 0.076 Uiso 1 1 calc R U .
C17 C 0.5378(4) 0.6713(9) 0.0567(4) 0.070(2) Uani 1 1 d . . .
H17 H 0.565511 0.614035 0.046378 0.084 Uiso 1 1 calc R U .
C12 C 0.7401(5) 0.5243(11) 0.5913(5) 0.082(3) Uani 1 1 d . . .
H12 H 0.772184 0.564551 0.635985 0.099 Uiso 1 1 calc R U .
C11 C 0.7393(4) 0.3946(11) 0.5869(5) 0.077(3) Uani 1 1 d . . .
H11 H 0.770427 0.346582 0.628373 0.093 Uiso 1 1 calc R U .
C3 C 0.2601(5) -0.0173(12) 0.3511(6) 0.089(3) Uani 1 1 d . . .
H3 H 0.229447 -0.057528 0.365847 0.107 Uiso 1 1 calc R U .
C13 C 0.6940(5) 0.5955(9) 0.5307(5) 0.089(3) Uani 1 1 d . . .
H13 H 0.694340 0.683670 0.534094 0.107 Uiso 1 1 calc R U .
C2 C 0.2574(4) 0.1122(11) 0.3412(6) 0.083(3) Uani 1 1 d . . .
H2 H 0.224099 0.159919 0.347875 0.099 Uiso 1 1 calc R U .
C18 C 0.4963(5) 0.7548(11) 0.0006(4) 0.087(4) Uani 1 1 d . . .
H18 H 0.495546 0.754516 -0.048044 0.105 Uiso 1 1 calc R U .
C4 C 0.3085(5) -0.0872(9) 0.3392(5) 0.081(3) Uani 1 1 d . . .
H4 H 0.309739 -0.175059 0.344848 0.097 Uiso 1 1 calc R U .
H2A H 0.589(3) 0.545(4) 0.291(3) 0.121 Uiso 1 1 d D U .
H1A H 0.406(4) 0.953(6) 0.2044(19) 0.121 Uiso 1 1 d D U .

loop_
_atom_site_aniso_label
_atom_site_aniso_U_11
_atom_site_aniso_U_22
_atom_site_aniso_U_33
_atom_site_aniso_U_23
_atom_site_aniso_U_13
_atom_site_aniso_U_12
Co1 0.0348(5) 0.0375(6) 0.0249(5) 0.000 0.0159(4) 0.000
Co2 0.0414(6) 0.0336(6) 0.0374(6) 0.000 0.0183(5) 0.000
N1 0.051(3) 0.033(2) 0.033(2) -0.001(2) 0.022(2) -0.006(2)
O3 0.056(3) 0.088(4) 0.032(2) 0.004(2) 0.011(2) -0.006(3)
O2 0.048(2) 0.062(3) 0.054(3) 0.014(2) 0.027(2) 0.020(2)
O1 0.053(3) 0.064(3) 0.049(2) -0.003(2) 0.024(2) 0.016(2)
O6 0.047(3) 0.108(4) 0.057(3) -0.019(3) 0.035(2) -0.009(3)
O4 0.111(5) 0.048(3) 0.092(4) -0.016(3) 0.040(4) -0.028(3)
C6 0.034(3) 0.052(3) 0.028(2) -0.005(2) 0.014(2) 0.000(2)
C20 0.048(3) 0.040(3) 0.038(3) 0.001(2) 0.017(3) -0.006(3)
C9 0.037(3) 0.048(3) 0.029(2) 0.000(2) 0.018(2) -0.005(2)
O5 0.134(6) 0.053(3) 0.108(5) -0.010(3) 0.072(5) -0.034(4)
C16 0.050(3) 0.039(3) 0.049(3) -0.008(3) 0.031(3) -0.007(3)
C14 0.054(4) 0.067(5) 0.044(4) -0.008(3) 0.011(3) 0.010(4)
C8 0.047(3) 0.057(4) 0.037(3) -0.003(3) 0.022(3) -0.011(3)
C5 0.049(4) 0.066(4) 0.058(4) 0.011(3) 0.032(3) 0.008(3)
C21 0.060(4) 0.045(4) 0.042(3) -0.005(3) 0.009(3) 0.009(3)
C7 0.053(4) 0.062(4) 0.037(3) -0.010(3) 0.020(3) -0.013(3)
C15 0.054(4) 0.048(4) 0.070(4) 0.009(3) 0.041(4) 0.013(3)
C1 0.047(4) 0.068(5) 0.073(5) -0.016(4) 0.031(4) 0.002(3)
C19 0.082(5) 0.092(6) 0.035(3) 0.020(4) 0.023(4) 0.006(5)
C10 0.063(4) 0.066(5) 0.048(4) 0.013(3) 0.015(3) 0.003(4)
C17 0.078(5) 0.096(6) 0.055(4) -0.010(4) 0.046(4) 0.001(5)
C12 0.062(5) 0.120(9) 0.044(4) -0.023(5) 0.005(4) -0.017(5)
C11 0.055(5) 0.107(8) 0.048(4) 0.022(5) 0.004(3) 0.009(5)
C3 0.066(5) 0.145(10) 0.080(6) -0.012(6) 0.053(5) -0.039(6)
C13 0.088(6) 0.072(6) 0.076(6) -0.029(5) 0.008(5) -0.001(5)
C2 0.056(5) 0.117(8) 0.094(6) -0.034(6) 0.050(5) -0.004(5)
C18 0.093(7) 0.143(11) 0.041(4) 0.004(5) 0.044(4) 0.007(6)
C4 0.094(6) 0.072(6) 0.098(6) 0.013(5) 0.063(6) -0.007(5)

loop_
_atom_type_symbol
_atom_type_description
_atom_type_scat_dispersion_real
_atom_type_scat_dispersion_imag
_atom_type_scat_source
C C 0.0033 0.0016 'International Tables Vol C Tables 4.2.6.8 and 6.1.1.4'
H H 0.0000 0.0000 'International Tables Vol C Tables 4.2.6.8 and 6.1.1.4'
Co Co 0.3494 0.9721 'International Tables Vol C Tables 4.2.6.8 and 6.1.1.4'
N N 0.0061 0.0033 'International Tables Vol C Tables 4.2.6.8 and 6.1.1.4'
O O 0.0106 0.0060 'International Tables Vol C Tables 4.2.6.8 and 6.1.1.4'

loop_
_geom_angle_atom_site_label_1
_geom_angle_atom_site_label_2
_geom_angle_atom_site_label_3
_geom_angle
_geom_angle_site_symmetry_1
_geom_angle_site_symmetry_3
N1 Co1 N1 179.9(3) 2_655 .
N1 Co1 O1 77.15(18) 2_655 2_655
N1 Co1 O1 102.75(18) . 2_655
N1 Co1 O1 102.75(18) 2_655 .
N1 Co1 O1 77.15(18) . .
O1 Co1 O1 91.5(3) 2_655 .
N1 Co1 O2 102.61(18) 2_655 .
N1 Co1 O2 77.48(18) . .
O1 Co1 O2 94.1(2) 2_655 .
O1 Co1 O2 154.64(17) . .
N1 Co1 O2 77.48(19) 2_655 2_655
N1 Co1 O2 102.62(18) . 2_655
O1 Co1 O2 154.64(17) 2_655 2_655
O1 Co1 O2 94.1(2) . 2_655
O2 Co1 O2 91.3(3) . 2_655
O3 Co2 O3 85.1(3) . 2_655
O3 Co2 O6 127.14(17) . .
O3 Co2 O6 118.9(2) 2_655 .
O3 Co2 O6 118.9(2) . 2_655
O3 Co2 O6 127.14(17) 2_655 2_655
O6 Co2 O6 84.9(3) . 2_655
C16 N1 C20 120.9(5) . .
C16 N1 Co1 119.5(4) . .
C20 N1 Co1 119.6(4) . .
C8 O3 Co2 99.9(5) . .
C15 O2 Co1 115.0(4) . .
C15 O2 H2A 107.4(19) . .
Co1 O2 H2A 131(2) . .
C21 O1 Co1 116.4(4) . .
C21 O1 H1A 109.1(18) . .
Co1 O1 H1A 133(2) . .
C7 O6 Co2 100.7(5) . .
C5 C6 C1 118.0(6) . .
C5 C6 C7 121.8(6) . .
C1 C6 C7 120.2(6) . .
N1 C20 C19 121.0(6) . .
N1 C20 C21 115.5(5) . .
C19 C20 C21 123.5(6) . .
C14 C9 C10 118.8(6) . .
C14 C9 C8 121.0(6) . .
C10 C9 C8 120.2(6) . .
N1 C16 C17 120.4(6) . .
N1 C16 C15 116.7(5) . .
C17 C16 C15 122.9(6) . .
C9 C14 C13 121.7(7) . .
C9 C14 H14 119.1 . .
C13 C14 H14 119.1 . .
O3 C8 O4 120.0(6) . .
O3 C8 C9 120.4(6) . .
O4 C8 C9 119.6(6) . .
C4 C5 C6 121.3(7) . .
C4 C5 H5 119.4 . .
C6 C5 H5 119.4 . .
O1 C21 C20 111.2(5) . .
O1 C21 H21A 109.4 . .
C20 C21 H21A 109.4 . .
O1 C21 H21B 109.4 . .
C20 C21 H21B 109.4 . .
H21A C21 H21B 108.0 . .
O6 C7 O5 119.6(7) . .
O6 C7 C6 120.6(7) . .
O5 C7 C6 119.8(7) . .
O2 C15 C16 111.2(5) . .
O2 C15 H15A 109.4 . .
C16 C15 H15A 109.4 . .
O2 C15 H15B 109.4 . .
C16 C15 H15B 109.4 . .
H15A C15 H15B 108.0 . .
C2 C1 C6 121.2(8) . .
C2 C1 H1 119.4 . .
C6 C1 H1 119.4 . .
C20 C19 C18 118.6(7) . .
C20 C19 H19 120.7 . .
C18 C19 H19 120.7 . .
C9 C10 C11 120.3(8) . .
C9 C10 H10 119.8 . .
C11 C10 H10 119.8 . .
C18 C17 C16 119.6(7) . .
C18 C17 H17 120.2 . .
C16 C17 H17 120.2 . .
C11 C12 C13 120.6(8) . .
C11 C12 H12 119.7 . .
C13 C12 H12 119.7 . .
C12 C11 C10 119.5(8) . .
C12 C11 H11 120.3 . .
C10 C11 H11 120.3 . .
C2 C3 C4 119.8(8) . .
C2 C3 H3 120.1 . .
C4 C3 H3 120.1 . .
C12 C13 C14 119.1(9) . .
C12 C13 H13 120.5 . .
C14 C13 H13 120.5 . .
C1 C2 C3 119.3(8) . .
C1 C2 H2 120.3 . .
C3 C2 H2 120.3 . .
C17 C18 C19 119.5(6) . .
C17 C18 H18 120.2 . .
C19 C18 H18 120.2 . .
C5 C4 C3 120.4(9) . .
C5 C4 H4 119.8 . .
C3 C4 H4 119.8 . .

loop_
_geom_bond_atom_site_label_1
_geom_bond_atom_site_label_2
_geom_bond_distance
_geom_bond_site_symmetry_2
Co1 N1 2.028(4) 2_655
Co1 N1 2.029(4) .
Co1 O1 2.119(5) 2_655
Co1 O1 2.119(5) .
Co1 O2 2.147(4) .
Co1 O2 2.147(4) 2_655
Co2 O3 2.145(5) .
Co2 O3 2.145(5) 2_655
Co2 O6 2.146(5) .
Co2 O6 2.146(5) 2_655
N1 C16 1.337(8) .
N1 C20 1.349(7) .
O3 C8 1.245(8) .
O2 C15 1.425(8) .
O2 H2A 0.861(10) .
O1 C21 1.412(8) .
O1 H1A 0.855(9) .
O6 C7 1.243(8) .
O4 C8 1.246(8) .
C6 C5 1.377(9) .
C6 C1 1.384(9) .
C6 C7 1.484(9) .
C20 C19 1.373(9) .
C20 C21 1.493(9) .
C9 C14 1.361(9) .
C9 C10 1.375(9) .
C9 C8 1.493(8) .
O5 C7 1.244(9) .
C16 C17 1.384(9) .
C16 C15 1.495(9) .
C14 C13 1.379(10) .
C14 H14 0.9300 .
C5 C4 1.350(10) .
C5 H5 0.9300 .
C21 H21A 0.9700 .
C21 H21B 0.9700 .
C15 H15A 0.9700 .
C15 H15B 0.9700 .
C1 C2 1.370(12) .
C1 H1 0.9300 .
C19 C18 1.397(12) .
C19 H19 0.9300 .
C10 C11 1.392(11) .
C10 H10 0.9300 .
C17 C18 1.369(12) .
C17 H17 0.9300 .
C12 C11 1.368(13) .
C12 C13 1.368(13) .
C12 H12 0.9300 .
C11 H11 0.9300 .
C3 C2 1.373(13) .
C3 C4 1.376(13) .
C3 H3 0.9300 .
C13 H13 0.9300 .
C2 H2 0.9300 .
C18 H18 0.9300 .
C4 H4 0.9300 .
